data_4512984
loop_
_publ_author_name
'Pfeiffer, Constance R.'
'Atwood, Stuart G.'
'Samadello, Luca'
'Atwood, Jerry L.'

_publ_section_title
;
 Investigating Properties and Trends of Cocrystals Composed of
 Pyrogallol[4]arenes and Anthracene-Based Fluorescent Probes
;
_journal_issue 6
_journal_name_full 'Crystal Growth &amp; Design'
_journal_page_first 2958
_journal_paper_doi 10.1021/acs.cgd.5b00385
_journal_volume 15
_journal_year 2015
_chemical_formula_moiety 'C36H40O12, C13H9N, C2H6OS, CH4O'
_chemical_formula_sum 'C52 H59 N O14 S'
_chemical_formula_weight 954.06
_chemical_name_common 'C-ethylpyrogallol[4]arene with acridine'
_space_group_IT_number 2
_symmetry_cell_setting triclinic
_symmetry_Int_Tables_number 2
_symmetry_space_group_name_Hall '-P 1'
_symmetry_space_group_name_H-M 'P -1'
_atom_sites_solution_hydrogens geom
_atom_sites_solution_primary direct
_atom_sites_solution_secondary difmap
_audit_creation_method SHELXL-97
_cell_angle_alpha 79.7560(10)
_cell_angle_beta 87.7060(10)
_cell_angle_gamma 77.3470(10)
_cell_formula_units_Z 2
_cell_length_a 12.7344(11)
_cell_length_b 13.2047(11)
_cell_length_c 14.2578(12)
_cell_measurement_reflns_used 6069
_cell_measurement_temperature 100(2)
_cell_measurement_theta_max 26.3
_cell_measurement_theta_min 2.2
_cell_volume 2302.0(3)
_computing_cell_refinement 'APEX2 (Bruker AXS, 2008)'
_computing_data_collection 'APEX2 (Bruker AXS, 2008)'
_computing_data_reduction 'APEX2 (Bruker AXS, 2008)'
_computing_molecular_graphics 'X-SEED, Barbour, 2001'
_computing_publication_material 'CIFTAB (Sheldrick, 2013)'
_computing_structure_refinement 'SHELXL-2013 (Sheldrick, 2013)'
_computing_structure_solution 'SHELXS-2013 (Sheldrick, 2013)'
_diffrn_ambient_temperature 100(2)
_diffrn_measured_fraction_theta_full 0.992
_diffrn_measured_fraction_theta_max 0.992
_diffrn_measurement_device_type 'Bruker APEXII CCD area detector'
_diffrn_measurement_method 'omega scans'
_diffrn_radiation_monochromator graphite
_diffrn_radiation_type MoK\a
_diffrn_radiation_wavelength 0.71073
_diffrn_reflns_av_R_equivalents 0.0000
_diffrn_reflns_av_sigmaI/netI 0.0386
_diffrn_reflns_limit_h_max 15
_diffrn_reflns_limit_h_min -15
_diffrn_reflns_limit_k_max 16
_diffrn_reflns_limit_k_min -16
_diffrn_reflns_limit_l_max 17
_diffrn_reflns_limit_l_min 0
_diffrn_reflns_number 9321
_diffrn_reflns_theta_full 26.35
_diffrn_reflns_theta_max 26.35
_diffrn_reflns_theta_min 1.60
_diffrn_source 'fine-focus sealed tube'
_diffrn_standards_decay_% 0.0
_exptl_absorpt_coefficient_mu 0.143
_exptl_absorpt_correction_T_max 0.99
_exptl_absorpt_correction_T_min 0.93
_exptl_absorpt_correction_type multi-scan
_exptl_absorpt_process_details
;
 Data were corrected for decay and absorption using the program TWINABS 
 (Sheldrick, G. M. (2003). University of G\"ottingen, Germany). Crystal 
 was crystallized as a two componnent system that was resolved using
 cell_now and the data was processed using twinabs. All solutions were
 done with the .hkl4 data.
;
_exptl_crystal_colour yellow
_exptl_crystal_density_diffrn 1.376
_exptl_crystal_density_method 'not measured'
_exptl_crystal_description rod
_exptl_crystal_F_000 1012
_exptl_crystal_size_max 0.10
_exptl_crystal_size_mid 0.05
_exptl_crystal_size_min 0.01
_refine_diff_density_max 1.206
_refine_diff_density_min -0.575
_refine_diff_density_rms 0.064
_refine_ls_extinction_method none
_refine_ls_goodness_of_fit_ref 1.108
_refine_ls_hydrogen_treatment constr
_refine_ls_matrix_type full
_refine_ls_number_parameters 635
_refine_ls_number_reflns 9321
_refine_ls_number_restraints 6
_refine_ls_restrained_S_all 1.111
_refine_ls_R_factor_all 0.0803
_refine_ls_R_factor_gt 0.0576
_refine_ls_shift/su_max 0.000
_refine_ls_shift/su_mean 0.000
_refine_ls_structure_factor_coef Fsqd
_refine_ls_weighting_details 'calc w=1/[\s^2^(Fo^2^)+(0.0825P)^2^+1.1912P] where P=(Fo^2^+2Fc^2^)/3'
_refine_ls_weighting_scheme calc
_refine_ls_wR_factor_gt 0.1534
_refine_ls_wR_factor_ref 0.1644
_reflns_number_gt 6875
_reflns_number_total 9321
_reflns_threshold_expression >2sigma(I)
_cod_data_source_file cg5b00385_si_001.cif
_cod_data_source_block Cocrystal_3
_cod_depositor_comments 'Adding full bibliography for 4512982--4512998.cif.'
_cod_database_code 4512984

loop_
_symmetry_equiv_pos_as_xyz
'x, y, z'
'-x, -y, -z'

loop_
_atom_site_label
_atom_site_type_symbol
_atom_site_fract_x
_atom_site_fract_y
_atom_site_fract_z
_atom_site_U_iso_or_equiv
_atom_site_adp_type
_atom_site_occupancy
_atom_site_symmetry_multiplicity
_atom_site_calc_flag
_atom_site_refinement_flags
_atom_site_disorder_assembly
_atom_site_disorder_group
O1A O 0.27620(12) 0.71847(11) 0.35314(10) 0.0166(3) Uani 1 1 d . . .
H1A H 0.2407 0.7323 0.4019 0.020 Uiso 1 1 calc R . .
O3A O 0.37517(12) 1.03547(12) 0.39245(11) 0.0206(4) Uani 1 1 d . . .
H3A H 0.4362 1.0480 0.3988 0.025 Uiso 1 1 calc R . .
O2A O 0.25812(12) 0.88113(12) 0.44696(11) 0.0211(4) Uani 1 1 d . . .
H2A H 0.2512 0.9387 0.4664 0.025 Uiso 1 1 calc R . .
O4A O 0.59127(12) 1.02089(13) 0.40712(11) 0.0210(4) Uani 1 1 d . . .
H4A H 0.6202 1.0022 0.4612 0.025 Uiso 1 1 calc R . .
O11A O 0.64337(12) 0.42096(12) 0.44141(11) 0.0223(4) Uani 1 1 d . . .
H11A H 0.5926 0.4433 0.4769 0.027 Uiso 1 1 calc R . .
O7A O 1.09845(12) 0.77619(12) 0.22760(11) 0.0204(3) Uani 1 1 d . . .
H7A H 1.1489 0.7379 0.2622 0.024 Uiso 1 1 calc R . .
O10A O 0.81579(12) 0.40758(13) 0.32715(11) 0.0235(4) Uani 1 1 d . B .
H10A H 0.8073 0.3779 0.3832 0.028 Uiso 1 1 calc R . .
O12A O 0.45200(12) 0.55097(12) 0.38682(10) 0.0185(3) Uani 1 1 d . . .
H12A H 0.3974 0.5957 0.3643 0.022 Uiso 1 1 calc R . .
O6A O 0.95252(12) 0.89404(14) 0.33169(12) 0.0252(4) Uani 1 1 d . . .
H6A H 0.9938 0.8669 0.2912 0.030 Uiso 1 1 calc R . .
O5A O 0.79874(13) 0.95255(14) 0.45682(11) 0.0250(4) Uani 1 1 d . . .
H5A H 0.8643 0.9245 0.4656 0.030 Uiso 1 1 calc R . .
C5A C 0.45921(16) 0.86344(17) 0.21390(15) 0.0147(4) Uani 1 1 d . . .
H5A1 H 0.5058 0.8576 0.1605 0.018 Uiso 1 1 calc R . .
C3A C 0.38429(17) 0.95655(17) 0.33856(15) 0.0154(4) Uani 1 1 d . . .
C26A C 0.61864(17) 0.60032(16) 0.17249(15) 0.0159(4) Uani 1 1 d . . .
H26A H 0.6144 0.6408 0.1101 0.019 Uiso 1 1 calc R . .
C28A C 0.41963(17) 0.68600(16) 0.19752(15) 0.0152(4) Uani 1 1 d . . .
H28A H 0.3611 0.6485 0.2216 0.018 Uiso 1 1 calc R . .
O1C O 0.86750(14) 0.28320(16) 0.50304(14) 0.0382(5) Uani 1 1 d . . .
H1C H 0.8989 0.2211 0.4992 0.046 Uiso 1 1 calc R . .
C19A C 0.86747(17) 0.69948(17) 0.14013(15) 0.0156(4) Uani 1 1 d . . .
H19A H 0.8020 0.7313 0.1069 0.019 Uiso 1 1 calc R . .
C2A C 0.32408(16) 0.88071(17) 0.36914(14) 0.0153(4) Uani 1 1 d . . .
C23A C 0.63086(17) 0.48291(17) 0.35298(15) 0.0162(4) Uani 1 1 d . B .
O9A O 1.01647(14) 0.43866(14) 0.25532(17) 0.0454(6) Uani 1 1 d . B .
H9A H 0.9614 0.4159 0.2747 0.054 Uiso 1 1 calc R . .
C12A C 0.71042(17) 0.96389(16) 0.18010(15) 0.0159(4) Uani 1 1 d . . .
H12B H 0.6887 0.9668 0.1165 0.019 Uiso 1 1 calc R . .
C6A C 0.40295(16) 0.78401(16) 0.24440(14) 0.0138(4) Uani 1 1 d . . .
C1A C 0.33355(16) 0.79553(16) 0.32190(15) 0.0142(4) Uani 1 1 d . . .
C10A C 0.84961(17) 0.92430(17) 0.29659(16) 0.0182(5) Uani 1 1 d . . .
C7A C 0.51316(17) 1.03659(17) 0.22094(15) 0.0163(4) Uani 1 1 d . . .
H7A1 H 0.4852 1.0965 0.2556 0.020 Uiso 1 1 calc R . .
C13A C 0.63214(17) 0.99720(16) 0.24572(15) 0.0160(4) Uani 1 1 d . . .
C8A C 0.66570(17) 0.99139(17) 0.33867(16) 0.0177(5) Uani 1 1 d . . .
C35A C 0.40764(17) 0.71452(17) 0.08839(15) 0.0174(5) Uani 1 1 d . . .
H35A H 0.4626 0.7546 0.0623 0.021 Uiso 1 1 calc R . .
H35B H 0.4211 0.6489 0.0612 0.021 Uiso 1 1 calc R . .
C20A C 0.93423(16) 0.76398(17) 0.15880(14) 0.0152(4) Uani 1 1 d . . .
C24A C 0.53480(17) 0.55027(16) 0.32134(15) 0.0151(4) Uani 1 1 d . . .
C16A C 1.05763(18) 0.60664(19) 0.23568(18) 0.0262(5) Uani 1 1 d . B .
C21A C 0.81826(17) 0.52302(17) 0.14186(16) 0.0181(5) Uani 1 1 d . . .
H21A H 0.8582 0.4486 0.1622 0.022 Uiso 1 1 calc R A 1
N1B N 0.71554(17) 0.61498(19) 0.65926(15) 0.0332(5) Uani 1 1 d . . .
C22A C 0.72070(17) 0.47470(17) 0.29430(16) 0.0169(4) Uani 1 1 d . . .
O8A O 1.15252(16) 0.57031(16) 0.28313(19) 0.0544(7) Uani 1 1 d . . .
H8A H 1.1665 0.5041 0.2937 0.065 Uiso 1 1 calc R . .
C4A C 0.45030(16) 0.95086(16) 0.25812(15) 0.0148(4) Uani 1 1 d . . .
C15A C 1.03049(17) 0.71514(17) 0.20577(15) 0.0177(5) Uani 1 1 d . . .
C29A C 0.49264(18) 1.07925(18) 0.11475(16) 0.0198(5) Uani 1 1 d . . .
H29A H 0.5386 1.1303 0.0925 0.024 Uiso 1 1 calc R . .
H29B H 0.5134 1.0204 0.0787 0.024 Uiso 1 1 calc R . .
C25A C 0.52626(17) 0.61085(16) 0.22995(15) 0.0146(4) Uani 1 1 d . . .
C14A C 0.90299(17) 0.88357(17) 0.13211(15) 0.0166(4) Uani 1 1 d . . .
H14A H 0.9687 0.9112 0.1396 0.020 Uiso 1 1 calc R . .
C18A C 0.89227(17) 0.59046(17) 0.16794(15) 0.0165(5) Uani 1 1 d . B .
C27A C 0.71626(17) 0.53337(16) 0.20253(15) 0.0156(4) Uani 1 1 d . B .
C11A C 0.81929(17) 0.92647(16) 0.20321(15) 0.0163(5) Uani 1 1 d . . .
C30A C 0.3754(2) 1.1330(2) 0.09377(18) 0.0292(6) Uani 1 1 d . . .
H30A H 0.3297 1.0822 0.1139 0.044 Uiso 1 1 calc R . .
H30B H 0.3664 1.1595 0.0252 0.044 Uiso 1 1 calc R . .
H30C H 0.3546 1.1919 0.1287 0.044 Uiso 1 1 calc R . .
C9B C 0.6201(2) 0.7426(2) 0.41596(18) 0.0326(6) Uani 1 1 d . . .
H9B H 0.5569 0.7835 0.3836 0.039 Uiso 1 1 calc R . .
C32A C 0.9541(2) 0.8815(2) -0.04193(17) 0.0265(5) Uani 1 1 d . . .
H32A H 1.0204 0.9031 -0.0295 0.040 Uiso 1 1 calc R . .
H32B H 0.9299 0.9123 -0.1072 0.040 Uiso 1 1 calc R . .
H32C H 0.9680 0.8044 -0.0341 0.040 Uiso 1 1 calc R . .
C36A C 0.29652(19) 0.7798(2) 0.05773(17) 0.0276(6) Uani 1 1 d . . .
H36A H 0.2420 0.7393 0.0808 0.041 Uiso 1 1 calc R . .
H36B H 0.2935 0.7975 -0.0120 0.041 Uiso 1 1 calc R . .
H36C H 0.2826 0.8449 0.0846 0.041 Uiso 1 1 calc R . .
C33A C 0.7884(6) 0.5514(6) 0.0300(5) 0.0180(19) Uiso 0.50 1 d P B 2
H33A H 0.7361 0.5101 0.0168 0.022 Uiso 0.50 1 calc PR B 2
H33B H 0.7539 0.6271 0.0136 0.022 Uiso 0.50 1 calc PR B 2
C31A C 0.86730(18) 0.91951(18) 0.02798(15) 0.0200(5) Uani 1 1 d . . .
H31A H 0.8025 0.8927 0.0183 0.024 Uiso 1 1 calc R . .
H31B H 0.8473 0.9975 0.0143 0.024 Uiso 1 1 calc R . .
C1B C 0.6246(2) 0.6380(2) 0.70985(18) 0.0306(6) Uani 1 1 d . . .
C7B C 0.5249(2) 0.73265(18) 0.56986(19) 0.0273(6) Uani 1 1 d . . .
H7B H 0.4602 0.7728 0.5396 0.033 Uiso 1 1 calc R . .
C17A C 0.98696(19) 0.54512(18) 0.21893(18) 0.0256(5) Uani 1 1 d . . .
C8B C 0.6172(2) 0.70959(18) 0.51621(17) 0.0252(5) Uani 1 1 d . . .
C6B C 0.5263(2) 0.6975(2) 0.66756(19) 0.0289(6) Uani 1 1 d . . .
C13B C 0.7127(2) 0.6491(2) 0.56422(18) 0.0279(6) Uani 1 1 d . . .
C10B C 0.7107(3) 0.7168(2) 0.36635(19) 0.0381(7) Uani 1 1 d . . .
H10B H 0.7111 0.7401 0.2994 0.046 Uiso 1 1 calc R . .
C12B C 0.8066(2) 0.6223(2) 0.5094(2) 0.0436(8) Uani 1 1 d . . .
H12C H 0.8709 0.5810 0.5396 0.052 Uiso 1 1 calc R . .
C5B C 0.4337(2) 0.7160(2) 0.7282(2) 0.0398(7) Uani 1 1 d . . .
H5B H 0.3669 0.7561 0.7020 0.048 Uiso 1 1 calc R . .
C4B C 0.4417(3) 0.6759(3) 0.8236(2) 0.0477(9) Uani 1 1 d . . .
H4B H 0.3800 0.6884 0.8630 0.057 Uiso 1 1 calc R . .
C2B C 0.6267(3) 0.5988(3) 0.8098(2) 0.0475(8) Uani 1 1 d . . .
H2B H 0.6922 0.5587 0.8388 0.057 Uiso 1 1 calc R . .
C11B C 0.8047(3) 0.6562(2) 0.4120(2) 0.0428(7) Uani 1 1 d . . .
H11B H 0.8679 0.6380 0.3755 0.051 Uiso 1 1 calc R . .
C3B C 0.5384(3) 0.6174(3) 0.8638(2) 0.0502(8) Uani 1 1 d . . .
H3B H 0.5420 0.5902 0.9302 0.060 Uiso 1 1 calc R . .
C34 C 0.7644(4) 0.4448(4) 0.0126(4) 0.0294(11) Uani 0.50 1 d P B 1
H34A H 0.7806 0.4406 -0.0545 0.044 Uiso 0.50 1 d P C 1
H34B H 0.6863 0.4565 0.0225 0.044 Uiso 0.50 1 d P D 1
H34C H 0.7994 0.3786 0.0527 0.044 Uiso 0.50 1 d P E 1
C1C C 0.9388(4) 0.3359(3) 0.5234(3) 0.0679(11) Uani 1 1 d . . .
H1C1 H 0.9707 0.3661 0.4642 0.102 Uiso 1 1 calc R . .
H1C2 H 0.9955 0.2879 0.5639 0.102 Uiso 1 1 calc R . .
H1C3 H 0.9028 0.3926 0.5570 0.102 Uiso 1 1 calc R . .
C34A C 0.8885(4) 0.5272(5) -0.0320(4) 0.0313(12) Uani 0.50 1 d P B 2
H34D H 0.8674 0.5421 -0.0993 0.047 Uiso 0.50 1 calc PR B 2
H34E H 0.9239 0.4527 -0.0146 0.047 Uiso 0.50 1 calc PR B 2
H34F H 0.9384 0.5712 -0.0220 0.047 Uiso 0.50 1 calc PR B 2
C9A C 0.77258(18) 0.95603(17) 0.36374(15) 0.0181(5) Uani 1 1 d . . .
C33 C 0.8051(6) 0.5345(6) 0.0390(5) 0.019(2) Uiso 0.50 1 d P B 1
H33C H 0.8751 0.5377 0.0073 0.022 Uiso 0.50 1 calc PR B 1
H33D H 0.7537 0.6015 0.0158 0.022 Uiso 0.50 1 calc PR B 1
S1D S 0.95428(11) 0.90158(11) 0.65171(10) 0.0273(6) Uiso 0.459(3) 1 d P F 1
O1D O 0.9911(4) 0.9083(4) 0.5500(4) 0.0254(15) Uiso 0.459(3) 1 d P F 1
C2D C 1.0656(8) 0.8361(8) 0.7230(7) 0.039(3) Uiso 0.459(3) 1 d P F 1
H2D1 H 1.1195 0.8796 0.7166 0.059 Uiso 0.459(3) 1 calc PR F 1
H2D2 H 1.0969 0.7687 0.7028 0.059 Uiso 0.459(3) 1 calc PR F 1
H2D3 H 1.0429 0.8231 0.7898 0.059 Uiso 0.459(3) 1 calc PR F 1
C1D C 0.8780(5) 0.8131(5) 0.6747(4) 0.0200(13) Uiso 0.459(3) 1 d P F 1
H1D1 H 0.8099 0.8401 0.6400 0.030 Uiso 0.459(3) 1 calc PR F 1
H1D2 H 0.8634 0.7995 0.7433 0.030 Uiso 0.459(3) 1 calc PR F 1
H1D3 H 0.9155 0.7475 0.6544 0.030 Uiso 0.459(3) 1 calc PR F 1
O2D O 0.9884(4) 0.8853(4) 0.5442(4) 0.0370(16) Uiso 0.541(3) 1 d PD F 2
C3D C 0.8741(11) 0.8343(12) 0.6892(10) 0.138(6) Uiso 0.541(3) 1 d PD F 2
H3D1 H 0.8229 0.8107 0.6531 0.207 Uiso 0.541(3) 1 calc PR F 2
H3D2 H 0.8460 0.9081 0.6953 0.207 Uiso 0.541(3) 1 calc PR F 2
H3D3 H 0.8840 0.7907 0.7528 0.207 Uiso 0.541(3) 1 calc PR F 2
C4D C 1.0734(7) 0.8421(6) 0.7023(6) 0.040(2) Uiso 0.541(3) 1 d PD F 2
H4D1 H 1.1427 0.8201 0.6713 0.060 Uiso 0.541(3) 1 calc PR F 2
H4D2 H 1.0733 0.7999 0.7662 0.060 Uiso 0.541(3) 1 calc PR F 2
H4D3 H 1.0621 0.9168 0.7072 0.060 Uiso 0.541(3) 1 calc PR F 2
S2D S 0.977(2) 0.825(3) 0.6394(18) 1.27(4) Uiso 0.541(3) 1 d PD F 2

loop_
_atom_site_aniso_label
_atom_site_aniso_U_11
_atom_site_aniso_U_22
_atom_site_aniso_U_33
_atom_site_aniso_U_23
_atom_site_aniso_U_13
_atom_site_aniso_U_12
O1A 0.0143(8) 0.0203(8) 0.0155(8) -0.0032(6) 0.0037(6) -0.0053(6)
O3A 0.0179(8) 0.0230(8) 0.0241(9) -0.0129(7) 0.0030(7) -0.0050(7)
O2A 0.0217(8) 0.0239(9) 0.0198(8) -0.0087(7) 0.0077(6) -0.0069(7)
O4A 0.0170(8) 0.0276(9) 0.0175(8) -0.0071(7) 0.0005(6) -0.0005(7)
O11A 0.0196(8) 0.0254(9) 0.0157(8) 0.0023(7) 0.0044(6) 0.0026(7)
O7A 0.0134(8) 0.0233(8) 0.0241(9) -0.0022(7) -0.0025(6) -0.0042(6)
O10A 0.0187(8) 0.0255(9) 0.0199(8) 0.0023(7) 0.0034(6) 0.0035(7)
O12A 0.0152(8) 0.0207(8) 0.0155(8) 0.0008(6) 0.0041(6) 0.0007(6)
O6A 0.0150(8) 0.0365(10) 0.0232(9) -0.0120(7) -0.0036(7) 0.0027(7)
O5A 0.0176(8) 0.0354(10) 0.0196(8) -0.0107(7) -0.0045(6) 0.0047(7)
C5A 0.0123(10) 0.0188(11) 0.0117(10) -0.0021(8) -0.0008(8) -0.0008(8)
C3A 0.0130(10) 0.0159(11) 0.0167(11) -0.0042(8) -0.0015(8) -0.0004(8)
C26A 0.0186(11) 0.0150(10) 0.0142(10) -0.0014(8) 0.0003(8) -0.0053(8)
C28A 0.0158(10) 0.0156(11) 0.0145(10) -0.0023(8) 0.0010(8) -0.0047(8)
O1C 0.0241(10) 0.0425(12) 0.0370(11) 0.0095(9) 0.0082(8) 0.0014(8)
C19A 0.0136(10) 0.0188(11) 0.0137(10) -0.0043(8) 0.0009(8) -0.0011(8)
C2A 0.0124(10) 0.0202(11) 0.0120(10) -0.0023(8) 0.0002(8) -0.0010(8)
C23A 0.0186(11) 0.0152(10) 0.0140(10) -0.0016(8) 0.0007(8) -0.0029(9)
O9A 0.0213(9) 0.0212(10) 0.0849(16) 0.0179(10) -0.0145(10) -0.0054(7)
C12A 0.0176(11) 0.0151(11) 0.0151(11) -0.0009(8) -0.0015(8) -0.0045(8)
C6A 0.0112(10) 0.0163(10) 0.0128(10) -0.0019(8) -0.0026(8) -0.0009(8)
C1A 0.0103(10) 0.0145(10) 0.0162(10) 0.0003(8) -0.0028(8) -0.0014(8)
C10A 0.0146(11) 0.0175(11) 0.0221(12) -0.0034(9) -0.0021(9) -0.0021(9)
C7A 0.0147(11) 0.0144(10) 0.0192(11) -0.0016(9) -0.0006(8) -0.0026(8)
C13A 0.0167(11) 0.0119(10) 0.0187(11) -0.0003(8) -0.0017(9) -0.0036(8)
C8A 0.0173(11) 0.0143(11) 0.0218(12) -0.0054(9) 0.0018(9) -0.0027(8)
C35A 0.0189(11) 0.0197(11) 0.0133(11) -0.0031(9) -0.0001(8) -0.0032(9)
C20A 0.0132(10) 0.0199(11) 0.0109(10) -0.0023(8) 0.0038(8) -0.0011(8)
C24A 0.0159(11) 0.0157(11) 0.0150(11) -0.0048(8) 0.0026(8) -0.0054(8)
C16A 0.0153(11) 0.0255(13) 0.0335(14) 0.0054(10) -0.0074(10) -0.0020(10)
C21A 0.0164(11) 0.0157(11) 0.0216(12) -0.0041(9) 0.0054(9) -0.0021(9)
N1B 0.0256(11) 0.0455(14) 0.0220(11) 0.0028(10) -0.0021(9) -0.0003(10)
C22A 0.0141(10) 0.0155(11) 0.0196(11) -0.0033(9) -0.0007(8) 0.0003(8)
O8A 0.0313(11) 0.0286(11) 0.0958(18) 0.0222(11) -0.0383(11) -0.0105(9)
C4A 0.0116(10) 0.0148(10) 0.0166(11) -0.0008(8) -0.0030(8) -0.0013(8)
C15A 0.0141(10) 0.0210(11) 0.0174(11) -0.0019(9) 0.0023(8) -0.0036(9)
C29A 0.0192(11) 0.0197(11) 0.0198(12) 0.0016(9) -0.0032(9) -0.0058(9)
C25A 0.0149(10) 0.0139(10) 0.0158(11) -0.0044(8) -0.0002(8) -0.0034(8)
C14A 0.0113(10) 0.0190(11) 0.0194(11) -0.0021(9) 0.0001(8) -0.0040(8)
C18A 0.0141(10) 0.0175(11) 0.0169(11) -0.0022(9) 0.0046(8) -0.0024(8)
C27A 0.0173(11) 0.0146(10) 0.0169(11) -0.0057(8) 0.0041(8) -0.0059(8)
C11A 0.0165(11) 0.0145(11) 0.0181(11) -0.0028(9) 0.0010(9) -0.0037(8)
C30A 0.0241(13) 0.0324(14) 0.0272(13) 0.0053(11) -0.0074(10) -0.0050(11)
C9B 0.0504(17) 0.0239(13) 0.0244(13) -0.0002(10) -0.0114(12) -0.0110(12)
C32A 0.0297(13) 0.0291(13) 0.0203(12) -0.0017(10) 0.0041(10) -0.0079(11)
C36A 0.0241(13) 0.0384(15) 0.0163(12) -0.0056(10) -0.0030(9) 0.0032(11)
C31A 0.0212(12) 0.0196(11) 0.0187(11) 0.0002(9) 0.0009(9) -0.0059(9)
C1B 0.0299(14) 0.0414(16) 0.0237(13) -0.0101(11) 0.0018(11) -0.0111(12)
C7B 0.0227(12) 0.0165(12) 0.0423(15) -0.0057(11) -0.0084(11) -0.0010(9)
C17A 0.0192(12) 0.0165(12) 0.0372(14) 0.0041(10) -0.0007(10) -0.0023(9)
C8B 0.0360(14) 0.0152(11) 0.0251(13) -0.0035(9) -0.0072(11) -0.0059(10)
C6B 0.0273(13) 0.0241(13) 0.0402(15) -0.0158(11) 0.0040(11) -0.0082(10)
C13B 0.0296(13) 0.0267(13) 0.0230(13) 0.0006(10) 0.0024(10) -0.0011(11)
C10B 0.068(2) 0.0257(14) 0.0219(13) 0.0005(11) -0.0019(13) -0.0170(14)
C12B 0.0367(16) 0.0424(17) 0.0387(17) 0.0054(13) 0.0113(13) 0.0073(13)
C5B 0.0301(15) 0.0275(14) 0.069(2) -0.0242(14) 0.0115(14) -0.0102(12)
C4B 0.056(2) 0.0520(19) 0.050(2) -0.0331(16) 0.0333(16) -0.0300(17)
C2B 0.0477(18) 0.076(2) 0.0222(14) -0.0077(14) 0.0027(13) -0.0216(17)
C11B 0.0528(19) 0.0341(16) 0.0392(17) -0.0087(13) 0.0221(14) -0.0063(14)
C3B 0.058(2) 0.070(2) 0.0318(16) -0.0197(16) 0.0147(15) -0.0281(18)
C34 0.040(3) 0.030(3) 0.023(3) -0.010(2) -0.001(2) -0.014(2)
C1C 0.088(3) 0.067(3) 0.050(2) -0.0009(18) -0.007(2) -0.026(2)
C34A 0.020(2) 0.053(3) 0.022(3) -0.013(2) 0.005(2) -0.006(2)
C9A 0.0183(11) 0.0203(11) 0.0165(11) -0.0064(9) -0.0031(9) -0.0025(9)

loop_
_atom_type_symbol
_atom_type_description
_atom_type_scat_dispersion_real
_atom_type_scat_dispersion_imag
_atom_type_scat_source
C C 0.0033 0.0016 'International Tables Vol C Tables 4.2.6.8 and 6.1.1.4'
H H 0.0000 0.0000 'International Tables Vol C Tables 4.2.6.8 and 6.1.1.4'
O O 0.0106 0.0060 'International Tables Vol C Tables 4.2.6.8 and 6.1.1.4'
N N 0.0061 0.0033 'International Tables Vol C Tables 4.2.6.8 and 6.1.1.4'
S S 0.1246 0.1234 'International Tables Vol C Tables 4.2.6.8 and 6.1.1.4'

loop_
_geom_angle_atom_site_label_1
_geom_angle_atom_site_label_2
_geom_angle_atom_site_label_3
_geom_angle
C1A O1A H1A 109.5
C3A O3A H3A 109.5
C2A O2A H2A 109.5
C8A O4A H4A 109.5
C23A O11A H11A 109.5
C15A O7A H7A 109.5
C22A O10A H10A 109.5
C24A O12A H12A 109.5
C10A O6A H6A 109.5
C9A O5A H5A 109.5
C4A C5A C6A 123.05(19)
C4A C5A H5A1 118.5
C6A C5A H5A1 118.5
O3A C3A C2A 116.23(18)
O3A C3A C4A 123.06(19)
C2A C3A C4A 120.70(19)
C27A C26A C25A 123.12(19)
C27A C26A H26A 118.4
C25A C26A H26A 118.4
C25A C28A C6A 110.29(17)
C25A C28A C35A 113.45(17)
C6A C28A C35A 112.06(17)
C25A C28A H28A 106.9
C6A C28A H28A 106.9
C35A C28A H28A 106.9
C1C O1C H1C 109.5
C20A C19A C18A 122.9(2)
C20A C19A H19A 118.5
C18A C19A H19A 118.5
O2A C2A C3A 123.93(19)
O2A C2A C1A 116.34(19)
C3A C2A C1A 119.66(19)
O11A C23A C24A 123.28(18)
O11A C23A C22A 116.35(19)
C24A C23A C22A 120.37(19)
C17A O9A H9A 109.5
C13A C12A C11A 123.2(2)
C13A C12A H12B 118.4
C11A C12A H12B 118.4
C5A C6A C1A 117.28(19)
C5A C6A C28A 121.54(18)
C1A C6A C28A 121.15(18)
O1A C1A C2A 120.12(18)
O1A C1A C6A 118.51(18)
C2A C1A C6A 121.35(19)
O6A C10A C9A 113.70(19)
O6A C10A C11A 125.9(2)
C9A C10A C11A 120.4(2)
C13A C7A C29A 113.42(18)
C13A C7A C4A 110.54(17)
C29A C7A C4A 111.60(17)
C13A C7A H7A1 107.0
C29A C7A H7A1 107.0
C4A C7A H7A1 107.0
C8A C13A C12A 117.4(2)
C8A C13A C7A 119.35(19)
C12A C13A C7A 123.27(19)
C9A C8A O4A 119.17(19)
C9A C8A C13A 121.0(2)
O4A C8A C13A 119.84(19)
C36A C35A C28A 112.53(18)
C36A C35A H35A 109.1
C28A C35A H35A 109.1
C36A C35A H35B 109.1
C28A C35A H35B 109.1
H35A C35A H35B 107.8
C15A C20A C19A 117.3(2)
C15A C20A C14A 120.61(19)
C19A C20A C14A 122.08(19)
O12A C24A C23A 114.42(18)
O12A C24A C25A 124.71(19)
C23A C24A C25A 120.87(19)
O8A C16A C15A 115.1(2)
O8A C16A C17A 125.4(2)
C15A C16A C17A 119.5(2)
C33 C21A C27A 117.2(3)
C33 C21A C18A 112.4(3)
C27A C21A C18A 111.30(17)
C33 C21A C33A 9.1(4)
C27A C21A C33A 110.5(3)
C18A C21A C33A 111.7(3)
C33 C21A H21A 104.9
C27A C21A H21A 104.9
C18A C21A H21A 104.9
C33A C21A H21A 113.3
C1B N1B C13B 118.6(2)
O10A C22A C23A 119.56(19)
O10A C22A C27A 119.49(18)
C23A C22A C27A 120.95(19)
C16A O8A H8A 109.5
C5A C4A C3A 117.82(19)
C5A C4A C7A 120.90(19)
C3A C4A C7A 121.27(19)
O7A C15A C16A 119.03(19)
O7A C15A C20A 119.36(19)
C16A C15A C20A 121.5(2)
C30A C29A C7A 112.47(19)
C30A C29A H29A 109.1
C7A C29A H29A 109.1
C30A C29A H29B 109.1
C7A C29A H29B 109.1
H29A C29A H29B 107.8
C24A C25A C26A 117.21(19)
C24A C25A C28A 119.73(18)
C26A C25A C28A 123.06(19)
C20A C14A C11A 109.08(17)
C20A C14A C31A 112.12(18)
C11A C14A C31A 113.62(18)
C20A C14A H14A 107.2
C11A C14A H14A 107.2
C31A C14A H14A 107.2
C19A C18A C17A 118.0(2)
C19A C18A C21A 120.70(19)
C17A C18A C21A 121.33(19)
C26A C27A C22A 117.48(19)
C26A C27A C21A 123.79(19)
C22A C27A C21A 118.70(19)
C10A C11A C12A 117.43(19)
C10A C11A C14A 119.94(19)
C12A C11A C14A 122.55(19)
C29A C30A H30A 109.5
C29A C30A H30B 109.5
H30A C30A H30B 109.5
C29A C30A H30C 109.5
H30A C30A H30C 109.5
H30B C30A H30C 109.5
C10B C9B C8B 120.9(3)
C10B C9B H9B 119.5
C8B C9B H9B 119.5
C31A C32A H32A 109.5
C31A C32A H32B 109.5
H32A C32A H32B 109.5
C31A C32A H32C 109.5
H32A C32A H32C 109.5
H32B C32A H32C 109.5
C35A C36A H36A 109.5
C35A C36A H36B 109.5
H36A C36A H36B 109.5
C35A C36A H36C 109.5
H36A C36A H36C 109.5
H36B C36A H36C 109.5
C34A C33A C21A 111.4(5)
C34A C33A H33A 109.3
C21A C33A H33A 109.3
C34A C33A H33B 109.3
C21A C33A H33B 109.3
H33A C33A H33B 108.0
C32A C31A C14A 112.85(19)
C32A C31A H31A 109.0
C14A C31A H31A 109.0
C32A C31A H31B 109.0
C14A C31A H31B 109.0
H31A C31A H31B 107.8
N1B C1B C6B 122.7(2)
N1B C1B C2B 118.6(3)
C6B C1B C2B 118.7(2)
C8B C7B C6B 120.4(2)
C8B C7B H7B 119.8
C6B C7B H7B 119.8
O9A C17A C16A 116.3(2)
O9A C17A C18A 123.0(2)
C16A C17A C18A 120.6(2)
C7B C8B C9B 122.8(2)
C7B C8B C13B 118.1(2)
C9B C8B C13B 119.1(2)
C7B C6B C1B 118.0(2)
C7B C6B C5B 124.0(3)
C1B C6B C5B 118.0(3)
N1B C13B C12B 119.4(2)
N1B C13B C8B 122.2(2)
C12B C13B C8B 118.4(2)
C9B C10B C11B 120.8(3)
C9B C10B H10B 119.6
C11B C10B H10B 119.6
C11B C12B C13B 120.0(3)
C11B C12B H12C 120.0
C13B C12B H12C 120.0
C4B C5B C6B 120.1(3)
C4B C5B H5B 120.0
C6B C5B H5B 120.0
C5B C4B C3B 121.2(3)
C5B C4B H4B 119.4
C3B C4B H4B 119.4
C3B C2B C1B 121.4(3)
C3B C2B H2B 119.3
C1B C2B H2B 119.3
C12B C11B C10B 120.7(3)
C12B C11B H11B 119.6
C10B C11B H11B 119.6
C2B C3B C4B 120.6(3)
C2B C3B H3B 119.7
C4B C3B H3B 119.7
C33 C34 H34A 109.6
C33 C34 H34B 109.4
H34A C34 H34B 109.4
C33 C34 H34C 109.6
H34A C34 H34C 109.5
H34B C34 H34C 109.4
O1C C1C H1C1 109.5
O1C C1C H1C2 109.5
H1C1 C1C H1C2 109.5
O1C C1C H1C3 109.5
H1C1 C1C H1C3 109.5
H1C2 C1C H1C3 109.5
C33A C34A H34D 109.5
C33A C34A H34E 109.5
H34D C34A H34E 109.5
C33A C34A H34F 109.5
H34D C34A H34F 109.5
H34E C34A H34F 109.5
O5A C9A C8A 117.25(19)
O5A C9A C10A 122.13(19)
C8A C9A C10A 120.6(2)
C21A C33 C34 111.9(5)
C21A C33 H33C 109.2
C34 C33 H33C 109.2
C21A C33 H33D 109.2
C34 C33 H33D 109.2
H33C C33 H33D 107.9
O1D S1D C1D 108.8(3)
O1D S1D C2D 107.1(4)
C1D S1D C2D 99.8(4)
S1D C2D H2D1 109.5
S1D C2D H2D2 109.5
H2D1 C2D H2D2 109.5
S1D C2D H2D3 109.5
H2D1 C2D H2D3 109.5
H2D2 C2D H2D3 109.5
S1D C1D H1D1 109.5
S1D C1D H1D2 109.5
H1D1 C1D H1D2 109.5
S1D C1D H1D3 109.5
H1D1 C1D H1D3 109.5
H1D2 C1D H1D3 109.5
S2D C3D H3D1 109.5
S2D C3D H3D2 109.5
H3D1 C3D H3D2 109.5
S2D C3D H3D3 109.5
H3D1 C3D H3D3 109.5
H3D2 C3D H3D3 109.5
S2D C4D H4D1 109.5
S2D C4D H4D2 109.5
H4D1 C4D H4D2 109.5
S2D C4D H4D3 109.5
H4D1 C4D H4D3 109.5
H4D2 C4D H4D3 109.5
C3D S2D O2D 122(2)
C3D S2D C4D 113(2)
O2D S2D C4D 105.2(16)

loop_
_geom_bond_atom_site_label_1
_geom_bond_atom_site_label_2
_geom_bond_distance
O1A C1A 1.380(2)
O1A H1A 0.8400
O3A C3A 1.384(3)
O3A H3A 0.8400
O2A C2A 1.365(2)
O2A H2A 0.8400
O4A C8A 1.379(3)
O4A H4A 0.8400
O11A C23A 1.370(3)
O11A H11A 0.8400
O7A C15A 1.383(3)
O7A H7A 0.8400
O10A C22A 1.378(3)
O10A H10A 0.8400
O12A C24A 1.380(2)
O12A H12A 0.8400
O6A C10A 1.371(3)
O6A H6A 0.8400
O5A C9A 1.372(3)
O5A H5A 0.8400
C5A C4A 1.392(3)
C5A C6A 1.394(3)
C5A H5A1 0.9500
C3A C2A 1.391(3)
C3A C4A 1.398(3)
C26A C27A 1.392(3)
C26A C25A 1.402(3)
C26A H26A 0.9500
C28A C25A 1.529(3)
C28A C6A 1.531(3)
C28A C35A 1.540(3)
C28A H28A 1.0000
O1C C1C 1.327(4)
O1C H1C 0.8400
C19A C20A 1.391(3)
C19A C18A 1.392(3)
C19A H19A 0.9500
C2A C1A 1.392(3)
C23A C24A 1.384(3)
C23A C22A 1.386(3)
O9A C17A 1.383(3)
O9A H9A 0.8400
C12A C13A 1.394(3)
C12A C11A 1.398(3)
C12A H12B 0.9500
C6A C1A 1.396(3)
C10A C9A 1.393(3)
C10A C11A 1.395(3)
C7A C13A 1.524(3)
C7A C29A 1.530(3)
C7A C4A 1.534(3)
C7A H7A1 1.0000
C13A C8A 1.393(3)
C8A C9A 1.378(3)
C35A C36A 1.523(3)
C35A H35A 0.9900
C35A H35B 0.9900
C20A C15A 1.390(3)
C20A C14A 1.523(3)
C24A C25A 1.397(3)
C16A O8A 1.358(3)
C16A C15A 1.390(3)
C16A C17A 1.390(3)
C21A C33 1.460(7)
C21A C27A 1.526(3)
C21A C18A 1.527(3)
C21A C33A 1.613(7)
C21A H21A 1.0000
N1B C1B 1.345(3)
N1B C13B 1.349(3)
C22A C27A 1.394(3)
O8A H8A 0.8400
C29A C30A 1.522(3)
C29A H29A 0.9900
C29A H29B 0.9900
C14A C11A 1.529(3)
C14A C31A 1.531(3)
C14A H14A 1.0000
C18A C17A 1.393(3)
C30A H30A 0.9800
C30A H30B 0.9800
C30A H30C 0.9800
C9B C10B 1.340(4)
C9B C8B 1.420(3)
C9B H9B 0.9500
C32A C31A 1.521(3)
C32A H32A 0.9800
C32A H32B 0.9800
C32A H32C 0.9800
C36A H36A 0.9800
C36A H36B 0.9800
C36A H36C 0.9800
C33A C34A 1.531(8)
C33A H33A 0.9900
C33A H33B 0.9900
C31A H31A 0.9900
C31A H31B 0.9900
C1B C6B 1.418(4)
C1B C2B 1.427(4)
C7B C8B 1.383(4)
C7B C6B 1.387(4)
C7B H7B 0.9500
C8B C13B 1.425(3)
C6B C5B 1.437(4)
C13B C12B 1.415(4)
C10B C11B 1.398(4)
C10B H10B 0.9500
C12B C11B 1.381(4)
C12B H12C 0.9500
C5B C4B 1.368(5)
C5B H5B 0.9500
C4B C3B 1.387(5)
C4B H4B 0.9500
C2B C3B 1.339(4)
C2B H2B 0.9500
C11B H11B 0.9500
C3B H3B 0.9500
C34 C33 1.502(9)
C34 H34A 0.9795
C34 H34B 0.9817
C34 H34C 0.9797
C1C H1C1 0.9800
C1C H1C2 0.9800
C1C H1C3 0.9800
C34A H34D 0.9800
C34A H34E 0.9800
C34A H34F 0.9800
C33 H33C 0.9900
C33 H33D 0.9900
S1D O1D 1.499(5)
S1D C1D 1.659(6)
S1D C2D 1.749(10)
C2D H2D1 0.9800
C2D H2D2 0.9800
C2D H2D3 0.9800
C1D H1D1 0.9800
C1D H1D2 0.9800
C1D H1D3 0.9800
O2D S2D 1.47(2)
C3D S2D 1.46(2)
C3D H3D1 0.9800
C3D H3D2 0.9800
C3D H3D3 0.9800
C4D S2D 1.63(3)
C4D H4D1 0.9800
C4D H4D2 0.9800
C4D H4D3 0.9800

loop_
_geom_torsion_atom_site_label_1
_geom_torsion_atom_site_label_2
_geom_torsion_atom_site_label_3
_geom_torsion_atom_site_label_4
_geom_torsion
O3A C3A C2A O2A 0.4(3)
C4A C3A C2A O2A 179.91(19)
O3A C3A C2A C1A -176.39(18)
C4A C3A C2A C1A 3.1(3)
C4A C5A C6A C1A 1.2(3)
C4A C5A C6A C28A -176.49(19)
C25A C28A C6A C5A 75.5(2)
C35A C28A C6A C5A -51.9(3)
C25A C28A C6A C1A -102.1(2)
C35A C28A C6A C1A 130.5(2)
O2A C2A C1A O1A 1.3(3)
C3A C2A C1A O1A 178.38(18)
O2A C2A C1A C6A -176.68(18)
C3A C2A C1A C6A 0.4(3)
C5A C6A C1A O1A 179.50(17)
C28A C6A C1A O1A -2.8(3)
C5A C6A C1A C2A -2.5(3)
C28A C6A C1A C2A 175.24(19)
C11A C12A C13A C8A -0.6(3)
C11A C12A C13A C7A -179.12(19)
C29A C7A C13A C8A 157.55(19)
C4A C7A C13A C8A -76.2(2)
C29A C7A C13A C12A -23.9(3)
C4A C7A C13A C12A 102.3(2)
C12A C13A C8A C9A 1.3(3)
C7A C13A C8A C9A 179.91(19)
C12A C13A C8A O4A -178.42(18)
C7A C13A C8A O4A 0.2(3)
C25A C28A C35A C36A 173.94(19)
C6A C28A C35A C36A -60.4(2)
C18A C19A C20A C15A 1.3(3)
C18A C19A C20A C14A -176.90(19)
O11A C23A C24A O12A 0.6(3)
C22A C23A C24A O12A -179.88(19)
O11A C23A C24A C25A -179.3(2)
C22A C23A C24A C25A 0.2(3)
O11A C23A C22A O10A -0.7(3)
C24A C23A C22A O10A 179.71(19)
O11A C23A C22A C27A 179.26(19)
C24A C23A C22A C27A -0.3(3)
C6A C5A C4A C3A 2.1(3)
C6A C5A C4A C7A -179.34(19)
O3A C3A C4A C5A 175.20(19)
C2A C3A C4A C5A -4.2(3)
O3A C3A C4A C7A -3.4(3)
C2A C3A C4A C7A 177.19(19)
C13A C7A C4A C5A -73.5(2)
C29A C7A C4A C5A 53.8(3)
C13A C7A C4A C3A 105.0(2)
C29A C7A C4A C3A -127.7(2)
O8A C16A C15A O7A -1.4(3)
C17A C16A C15A O7A 176.3(2)
O8A C16A C15A C20A -178.1(2)
C17A C16A C15A C20A -0.4(4)
C19A C20A C15A O7A -178.69(18)
C14A C20A C15A O7A -0.5(3)
C19A C20A C15A C16A -2.0(3)
C14A C20A C15A C16A 176.2(2)
C13A C7A C29A C30A -171.39(19)
C4A C7A C29A C30A 63.0(2)
O12A C24A C25A C26A -179.93(19)
C23A C24A C25A C26A 0.0(3)
O12A C24A C25A C28A 1.1(3)
C23A C24A C25A C28A -178.96(19)
C27A C26A C25A C24A -0.1(3)
C27A C26A C25A C28A 178.81(19)
C6A C28A C25A C24A 75.2(2)
C35A C28A C25A C24A -158.16(19)
C6A C28A C25A C26A -103.7(2)
C35A C28A C25A C26A 23.0(3)
C15A C20A C14A C11A -102.2(2)
C19A C20A C14A C11A 76.0(2)
C15A C20A C14A C31A 131.1(2)
C19A C20A C14A C31A -50.8(3)
C20A C19A C18A C17A 1.8(3)
C20A C19A C18A C21A -177.40(19)
C33 C21A C18A C19A 59.5(4)
C27A C21A C18A C19A -74.3(3)
C33A C21A C18A C19A 49.7(4)
C33 C21A C18A C17A -119.6(4)
C27A C21A C18A C17A 106.6(2)
C33A C21A C18A C17A -129.4(3)
C25A C26A C27A C22A 0.0(3)
C25A C26A C27A C21A -178.4(2)
O10A C22A C27A C26A -179.83(19)
C23A C22A C27A C26A 0.2(3)
O10A C22A C27A C21A -1.3(3)
C23A C22A C27A C21A 178.67(19)
C33 C21A C27A C26A -33.8(4)
C18A C21A C27A C26A 97.6(2)
C33A C21A C27A C26A -27.1(4)
C33 C21A C27A C22A 147.8(4)
C18A C21A C27A C22A -80.8(2)
C33A C21A C27A C22A 154.5(3)
O6A C10A C11A C12A -177.5(2)
C9A C10A C11A C12A 1.6(3)
O6A C10A C11A C14A 5.6(3)
C9A C10A C11A C14A -175.29(19)
C13A C12A C11A C10A -0.9(3)
C13A C12A C11A C14A 175.95(19)
C20A C14A C11A C10A 71.0(2)
C31A C14A C11A C10A -163.1(2)
C20A C14A C11A C12A -105.8(2)
C31A C14A C11A C12A 20.1(3)
C33 C21A C33A C34A -33(3)
C27A C21A C33A C34A -172.3(4)
C18A C21A C33A C34A 63.3(5)
C20A C14A C31A C32A -59.2(2)
C11A C14A C31A C32A 176.57(18)
C13B N1B C1B C6B -0.6(4)
C13B N1B C1B C2B 177.9(3)
O8A C16A C17A O9A 1.0(4)
C15A C16A C17A O9A -176.5(2)
O8A C16A C17A C18A -179.0(3)
C15A C16A C17A C18A 3.6(4)
C19A C18A C17A O9A 175.9(2)
C21A C18A C17A O9A -5.0(4)
C19A C18A C17A C16A -4.2(3)
C21A C18A C17A C16A 175.0(2)
C6B C7B C8B C9B 179.3(2)
C6B C7B C8B C13B 0.0(3)
C10B C9B C8B C7B -178.7(2)
C10B C9B C8B C13B 0.6(4)
C8B C7B C6B C1B 0.1(3)
C8B C7B C6B C5B -178.7(2)
N1B C1B C6B C7B 0.2(4)
C2B C1B C6B C7B -178.3(3)
N1B C1B C6B C5B 179.1(2)
C2B C1B C6B C5B 0.5(4)
C1B N1B C13B C12B -177.7(3)
C1B N1B C13B C8B 0.8(4)
C7B C8B C13B N1B -0.5(4)
C9B C8B C13B N1B -179.8(2)
C7B C8B C13B C12B 178.0(2)
C9B C8B C13B C12B -1.3(4)
C8B C9B C10B C11B 0.4(4)
N1B C13B C12B C11B 179.6(3)
C8B C13B C12B C11B 1.1(4)
C7B C6B C5B C4B 178.2(2)
C1B C6B C5B C4B -0.6(4)
C6B C5B C4B C3B 0.3(4)
N1B C1B C2B C3B -178.8(3)
C6B C1B C2B C3B -0.2(5)
C13B C12B C11B C10B -0.1(5)
C9B C10B C11B C12B -0.7(4)
C1B C2B C3B C4B -0.2(5)
C5B C4B C3B C2B 0.1(5)
O4A C8A C9A O5A -0.2(3)
C13A C8A C9A O5A -179.9(2)
O4A C8A C9A C10A 179.14(19)
C13A C8A C9A C10A -0.6(3)
O6A C10A C9A O5A -2.5(3)
C11A C10A C9A O5A 178.3(2)
O6A C10A C9A C8A 178.3(2)
C11A C10A C9A C8A -0.9(3)
C27A C21A C33 C34 -68.0(6)
C18A C21A C33 C34 161.1(4)
C33A C21A C33 C34 -112(3)
